data_7002325
loop_
_publ_author_name
'Mathrubootham, Vaidyanathan'
'Addison, Anthony W.'
'Holman, K. Travis'
'Sinn, Ekkehard'
'Thompson, Laurence K.'

_publ_section_title
;
 A novel copper(II) complex of a tripodal ligand with phenolate-phenol
 interligand, intramolecular hydrogen bonding
;
_journal_issue 38
_journal_name_full 'Dalton Transactions'
_journal_page_first 8111
_journal_page_last 8116
_journal_paper_doi 10.1039/b910188h
_journal_year 2009
_chemical_formula_moiety 'C32 H35 Cu2 N6 O4, Cl O4, C2 H3 N'
_chemical_formula_sum 'C34 H38 Cl Cu2 N7 O8'
_chemical_formula_weight 835.24
_space_group_IT_number 2
_symmetry_cell_setting triclinic
_symmetry_Int_Tables_number 2
_symmetry_space_group_name_Hall '-P 1'
_symmetry_space_group_name_H-M 'P -1'
_atom_sites_solution_hydrogens geom
_atom_sites_solution_primary direct
_atom_sites_solution_secondary difmap
_audit_creation_method SHELXL-97
_cell_angle_alpha 115.514(2)
_cell_angle_beta 101.644(2)
_cell_angle_gamma 99.473(2)
_cell_formula_units_Z 2
_cell_length_a 10.6923(10)
_cell_length_b 13.9323(13)
_cell_length_c 13.9809(13)
_cell_measurement_reflns_used 7655
_cell_measurement_temperature 185(2)
_cell_measurement_theta_max 28.20
_cell_measurement_theta_min 2.21
_cell_volume 1764.8(3)
_computing_cell_refinement 'SAINT, Bruker-AXS'
_computing_data_collection 'SMART, Bruker-AXS'
_computing_data_reduction 'SAINT, Bruker-AXS'
_computing_molecular_graphics 'X-SEED, L.Barbour (1999); http://x-seed.net/'
_computing_publication_material 'SHELXL-97-2, G. Sheldrick (1997)'
_computing_structure_refinement 'SHELXL-97 (Sheldrick, 1997)'
_computing_structure_solution 'SHELXS-97 (Sheldrick, 1990)'
_diffrn_ambient_temperature 185(2)
_diffrn_measured_fraction_theta_full 0.998
_diffrn_measured_fraction_theta_max 0.995
_diffrn_measurement_device_type 'Siemens SMART 1K CCD'
_diffrn_measurement_method 'omega scans'
_diffrn_radiation_monochromator graphite
_diffrn_radiation_probe x-ray
_diffrn_radiation_type MoK\a
_diffrn_radiation_wavelength 0.71073
_diffrn_reflns_av_R_equivalents 0.0324
_diffrn_reflns_av_sigmaI/netI 0.0459
_diffrn_reflns_limit_h_max 13
_diffrn_reflns_limit_h_min -13
_diffrn_reflns_limit_k_max 17
_diffrn_reflns_limit_k_min -17
_diffrn_reflns_limit_l_max 17
_diffrn_reflns_limit_l_min -17
_diffrn_reflns_number 18616
_diffrn_reflns_theta_full 25.00
_diffrn_reflns_theta_max 27.00
_diffrn_reflns_theta_min 1.69
_diffrn_source 'fine-focus sealed tube'
_diffrn_source_type 'Siemens SMART 1K CCD'
_exptl_absorpt_coefficient_mu 1.343
_exptl_absorpt_correction_T_max 0.8555
_exptl_absorpt_correction_T_min 0.5532
_exptl_absorpt_correction_type empirical
_exptl_absorpt_process_details 'SADABS, G. Sheldrick (1999)'
_exptl_crystal_colour 'dark blue/green'
_exptl_crystal_density_diffrn 1.572
_exptl_crystal_density_method 'not measured'
_exptl_crystal_description plate
_exptl_crystal_F_000 860
_exptl_crystal_size_max 0.50
_exptl_crystal_size_mid 0.32
_exptl_crystal_size_min 0.12
_refine_diff_density_max 0.417
_refine_diff_density_min -0.400
_refine_diff_density_rms 0.072
_refine_ls_extinction_method none
_refine_ls_goodness_of_fit_ref 1.027
_refine_ls_hydrogen_treatment mixed
_refine_ls_matrix_type full
_refine_ls_number_parameters 512
_refine_ls_number_reflns 7661
_refine_ls_number_restraints 94
_refine_ls_restrained_S_all 1.054
_refine_ls_R_factor_all 0.0550
_refine_ls_R_factor_gt 0.0374
_refine_ls_shift/su_max 0.000
_refine_ls_shift/su_mean 0.000
_refine_ls_structure_factor_coef Fsqd
_refine_ls_weighting_details 'calc w=1/[\s^2^(Fo^2^)+(0.0475P)^2^+0.0000P] where P=(Fo^2^+2Fc^2^)/3'
_refine_ls_weighting_scheme calc
_refine_ls_wR_factor_gt 0.0847
_refine_ls_wR_factor_ref 0.0893
_reflns_number_gt 5976
_reflns_number_total 7661
_reflns_threshold_expression >2sigma(I)
_cod_data_source_file b910188h.txt
_cod_data_source_block 692208
_cod_database_code 7002325

loop_
_symmetry_equiv_pos_as_xyz
'x, y, z'
'-x, -y, -z'

loop_
_atom_site_label
_atom_site_type_symbol
_atom_site_fract_x
_atom_site_fract_y
_atom_site_fract_z
_atom_site_U_iso_or_equiv
_atom_site_adp_type
_atom_site_occupancy
_atom_site_symmetry_multiplicity
_atom_site_calc_flag
_atom_site_refinement_flags
_atom_site_disorder_assembly
_atom_site_disorder_group
Cu1 Cu 0.25557(3) 0.29737(2) 0.20992(2) 0.02042(9) Uani 1 1 d . . .
Cu2 Cu 0.30166(3) 0.34376(2) 0.48631(2) 0.02030(9) Uani 1 1 d . . .
Cl1 Cl 0.21909(7) 0.65115(6) 0.12913(6) 0.03278(17) Uani 1 1 d D . .
O1A O 0.15472(17) 0.13585(14) 0.19827(14) 0.0231(4) Uani 1 1 d . . .
O2A O 0.15573(17) 0.36845(15) 0.40566(13) 0.0233(4) Uani 1 1 d . . .
N1A N 0.1438(2) 0.35852(16) 0.30343(16) 0.0201(4) Uani 1 1 d . . .
N2A N 0.1005(2) 0.27852(17) 0.08448(17) 0.0221(5) Uani 1 1 d . . .
N3A N 0.3480(2) 0.26772(18) 0.09329(18) 0.0269(5) Uani 1 1 d . . .
C1A C 0.0217(3) 0.1105(2) 0.1710(2) 0.0229(5) Uani 1 1 d . . .
C2A C -0.0484(3) 0.0757(2) 0.2307(2) 0.0285(6) Uani 1 1 d . . .
H2A H -0.0009 0.0722 0.2937 0.034 Uiso 1 1 calc R . .
C3A C -0.1854(3) 0.0467(2) 0.1983(3) 0.0378(7) Uani 1 1 d . . .
H3A H -0.2315 0.0228 0.2391 0.045 Uiso 1 1 calc R . .
C4A C -0.2574(3) 0.0519(3) 0.1069(3) 0.0386(7) Uani 1 1 d . . .
H4A H -0.3520 0.0309 0.0845 0.046 Uiso 1 1 calc R . .
C5A C -0.1894(3) 0.0878(2) 0.0496(2) 0.0312(6) Uani 1 1 d . . .
H5A H -0.2380 0.0923 -0.0125 0.037 Uiso 1 1 calc R . .
C6A C -0.0509(3) 0.1180(2) 0.0801(2) 0.0244(6) Uani 1 1 d . . .
C7A C 0.0212(3) 0.1583(2) 0.0173(2) 0.0261(6) Uani 1 1 d . . .
H7A1 H -0.0444 0.1475 -0.0502 0.031 Uiso 1 1 calc R . .
H7A2 H 0.0820 0.1129 -0.0073 0.031 Uiso 1 1 calc R . .
C8A C 0.0187(3) 0.3490(2) 0.1372(2) 0.0246(6) Uani 1 1 d . . .
H8A1 H -0.0758 0.3150 0.0905 0.029 Uiso 1 1 calc R . .
H8A2 H 0.0488 0.4230 0.1432 0.029 Uiso 1 1 calc R . .
C9A C 0.0311(3) 0.3611(2) 0.2512(2) 0.0217(5) Uani 1 1 d . . .
C10A C -0.0820(3) 0.3713(2) 0.2981(2) 0.0294(6) Uani 1 1 d . . .
H10A H -0.1218 0.3010 0.2949 0.044 Uiso 1 1 calc R . .
H10B H -0.1492 0.3892 0.2546 0.044 Uiso 1 1 calc R . .
H10C H -0.0497 0.4305 0.3757 0.044 Uiso 1 1 calc R . .
C11A C 0.1603(3) 0.3120(2) 0.0128(2) 0.0297(6) Uani 1 1 d . . .
H11A H 0.1816 0.3935 0.0441 0.036 Uiso 1 1 calc R . .
H11B H 0.0957 0.2771 -0.0626 0.036 Uiso 1 1 calc R . .
C12A C 0.2849(3) 0.2768(2) 0.0055(2) 0.0270(6) Uani 1 1 d . . .
C13A C 0.3368(3) 0.2608(2) -0.0809(2) 0.0336(7) Uani 1 1 d . . .
H13A H 0.2892 0.2645 -0.1437 0.040 Uiso 1 1 calc R . .
C14A C 0.4586(3) 0.2391(2) -0.0753(3) 0.0405(8) Uani 1 1 d . . .
H14A H 0.4968 0.2296 -0.1333 0.049 Uiso 1 1 calc R . .
C15A C 0.5235(3) 0.2315(3) 0.0150(3) 0.0402(7) Uani 1 1 d . . .
H15A H 0.6081 0.2176 0.0206 0.048 Uiso 1 1 calc R . .
C16A C 0.4659(3) 0.2441(2) 0.0976(2) 0.0334(7) Uani 1 1 d . . .
H16A H 0.5098 0.2360 0.1588 0.040 Uiso 1 1 calc R . .
O1B O 0.25884(17) 0.15973(14) 0.38195(14) 0.0233(4) Uani 1 1 d . . .
O2B O 0.42660(17) 0.34017(15) 0.31405(14) 0.0242(4) Uani 1 1 d . . .
N1B N 0.4436(2) 0.35959(17) 0.41973(16) 0.0203(4) Uani 1 1 d . . .
N2B N 0.4516(2) 0.34968(17) 0.60680(16) 0.0222(5) Uani 1 1 d . . .
N3B N 0.2072(2) 0.36289(17) 0.60108(17) 0.0245(5) Uani 1 1 d . . .
C1B C 0.3685(3) 0.1235(2) 0.3863(2) 0.0233(5) Uani 1 1 d . . .
C2B C 0.3946(3) 0.0543(2) 0.2901(2) 0.0324(6) Uani 1 1 d . . .
H2B H 0.3346 0.0322 0.2193 0.039 Uiso 1 1 calc R . .
C3B C 0.5067(3) 0.0176(2) 0.2966(3) 0.0385(7) Uani 1 1 d . . .
H3B H 0.5235 -0.0293 0.2303 0.046 Uiso 1 1 calc R . .
C4B C 0.5953(3) 0.0491(2) 0.3998(2) 0.0378(7) Uani 1 1 d . . .
H4B H 0.6719 0.0231 0.4044 0.045 Uiso 1 1 calc R . .
C5B C 0.5706(3) 0.1185(2) 0.4955(2) 0.0306(6) Uani 1 1 d . . .
H5B H 0.6309 0.1400 0.5660 0.037 Uiso 1 1 calc R . .
C6B C 0.4590(3) 0.1573(2) 0.4904(2) 0.0236(6) Uani 1 1 d . . .
C7B C 0.4357(3) 0.2359(2) 0.5954(2) 0.0242(6) Uani 1 1 d . . .
H7B1 H 0.3447 0.2064 0.5949 0.029 Uiso 1 1 calc R . .
H7B2 H 0.4997 0.2409 0.6605 0.029 Uiso 1 1 calc R . .
C8B C 0.5806(3) 0.3914(2) 0.5933(2) 0.0271(6) Uani 1 1 d . . .
H8B1 H 0.6453 0.3544 0.6127 0.033 Uiso 1 1 calc R . .
H8B2 H 0.6172 0.4722 0.6444 0.033 Uiso 1 1 calc R . .
C9B C 0.5610(2) 0.3688(2) 0.4754(2) 0.0221(5) Uani 1 1 d . . .
C10B C 0.6750(3) 0.3592(2) 0.4299(2) 0.0317(6) Uani 1 1 d . . .
H10D H 0.6783 0.2821 0.3977 0.048 Uiso 1 1 calc R . .
H10E H 0.7581 0.4073 0.4898 0.048 Uiso 1 1 calc R . .
H10F H 0.6639 0.3819 0.3721 0.048 Uiso 1 1 calc R . .
C11B C 0.4358(3) 0.4263(2) 0.7146(2) 0.0292(6) Uani 1 1 d . . .
H11C H 0.4742 0.5041 0.7332 0.035 Uiso 1 1 calc R . .
H11D H 0.4840 0.4140 0.7747 0.035 Uiso 1 1 calc R . .
C12B C 0.2905(3) 0.4058(2) 0.7059(2) 0.0264(6) Uani 1 1 d . . .
C13B C 0.2424(3) 0.4308(2) 0.7955(2) 0.0326(7) Uani 1 1 d . . .
H13B H 0.3022 0.4629 0.8687 0.039 Uiso 1 1 calc R . .
C14B C 0.1072(3) 0.4089(2) 0.7781(3) 0.0356(7) Uani 1 1 d . . .
H14B H 0.0727 0.4255 0.8391 0.043 Uiso 1 1 calc R . .
C15B C 0.0220(3) 0.3626(2) 0.6711(2) 0.0346(7) Uani 1 1 d . . .
H15B H -0.0718 0.3455 0.6575 0.041 Uiso 1 1 calc R . .
C16B C 0.0751(3) 0.3414(2) 0.5842(2) 0.0293(6) Uani 1 1 d . . .
H16B H 0.0168 0.3110 0.5107 0.035 Uiso 1 1 calc R . .
O1C O 0.0863(4) 0.5745(4) 0.0481(3) 0.0481(12) Uani 0.50 1 d PD A 1
O3D O 0.2137(7) 0.5991(5) 0.1987(5) 0.0506(15) Uani 0.50 1 d PD A 2
O2C O 0.3134(5) 0.5895(5) 0.0921(5) 0.0480(15) Uani 0.50 1 d PD A 1
O2D O 0.3202(4) 0.7622(3) 0.2029(3) 0.0420(11) Uani 0.50 1 d PD A 2
O1D O 0.0971(4) 0.6753(5) 0.1054(5) 0.0735(17) Uani 0.50 1 d PD A 2
O3C O 0.2184(6) 0.6684(6) 0.2324(4) 0.068(2) Uani 0.50 1 d PD A 1
O4D O 0.2576(7) 0.5933(5) 0.0401(4) 0.081(2) Uani 0.50 1 d PD A 2
O4C O 0.2405(5) 0.7445(4) 0.1153(5) 0.0645(15) Uani 0.50 1 d PD A 1
N1S N 0.1404(3) 0.1114(2) 0.6409(2) 0.0531(7) Uani 1 1 d . . .
C1S C -0.1056(3) 0.0883(3) 0.6397(3) 0.0554(9) Uani 1 1 d . . .
H1S1 H -0.1086 0.1399 0.7133 0.083 Uiso 1 1 calc R . .
H1S2 H -0.1466 0.0120 0.6222 0.083 Uiso 1 1 calc R . .
H1S3 H -0.1545 0.1042 0.5836 0.083 Uiso 1 1 calc R . .
C2S C 0.0338(3) 0.1015(3) 0.6399(3) 0.0399(7) Uani 1 1 d . . .
H1B H 0.217(4) 0.153(3) 0.298(3) 0.088(13) Uiso 1 1 d . . .

loop_
_atom_site_aniso_label
_atom_site_aniso_U_11
_atom_site_aniso_U_22
_atom_site_aniso_U_33
_atom_site_aniso_U_23
_atom_site_aniso_U_13
_atom_site_aniso_U_12
Cu1 0.02072(17) 0.02336(17) 0.01894(16) 0.01079(13) 0.00736(13) 0.00720(13)
Cu2 0.01942(17) 0.02456(18) 0.01942(16) 0.01169(13) 0.00716(13) 0.00771(13)
Cl1 0.0274(4) 0.0437(4) 0.0333(4) 0.0226(3) 0.0121(3) 0.0099(3)
O1A 0.0231(10) 0.0232(9) 0.0243(9) 0.0127(8) 0.0067(8) 0.0070(8)
O2A 0.0230(10) 0.0322(10) 0.0177(9) 0.0127(8) 0.0076(7) 0.0112(8)
N1A 0.0218(11) 0.0194(11) 0.0205(11) 0.0103(9) 0.0072(9) 0.0063(9)
N2A 0.0246(12) 0.0206(11) 0.0233(11) 0.0117(9) 0.0084(9) 0.0075(9)
N3A 0.0271(13) 0.0285(12) 0.0258(12) 0.0120(10) 0.0122(10) 0.0075(10)
C1A 0.0252(14) 0.0167(13) 0.0226(13) 0.0076(10) 0.0051(11) 0.0037(11)
C2A 0.0287(15) 0.0269(15) 0.0326(15) 0.0178(12) 0.0086(12) 0.0053(12)
C3A 0.0332(17) 0.0405(18) 0.0441(18) 0.0253(15) 0.0146(14) 0.0041(14)
C4A 0.0199(15) 0.0410(18) 0.0480(18) 0.0201(15) 0.0055(13) 0.0009(13)
C5A 0.0267(15) 0.0289(15) 0.0288(15) 0.0121(12) -0.0013(12) 0.0029(12)
C6A 0.0260(14) 0.0194(13) 0.0233(13) 0.0083(11) 0.0043(11) 0.0048(11)
C7A 0.0302(15) 0.0235(14) 0.0222(13) 0.0098(11) 0.0055(11) 0.0086(12)
C8A 0.0281(15) 0.0252(14) 0.0245(13) 0.0139(11) 0.0071(11) 0.0132(12)
C9A 0.0248(14) 0.0182(13) 0.0261(13) 0.0123(11) 0.0097(11) 0.0090(11)
C10A 0.0238(14) 0.0359(16) 0.0353(15) 0.0200(13) 0.0119(12) 0.0136(13)
C11A 0.0363(16) 0.0329(16) 0.0279(14) 0.0198(13) 0.0128(12) 0.0113(13)
C12A 0.0343(16) 0.0206(14) 0.0249(14) 0.0110(11) 0.0105(12) 0.0028(12)
C13A 0.0451(19) 0.0305(16) 0.0308(15) 0.0182(13) 0.0162(14) 0.0087(14)
C14A 0.051(2) 0.0357(17) 0.0389(17) 0.0153(14) 0.0297(16) 0.0090(15)
C15A 0.0382(18) 0.0396(18) 0.0434(18) 0.0157(15) 0.0241(15) 0.0104(14)
C16A 0.0275(16) 0.0360(17) 0.0340(15) 0.0129(13) 0.0122(13) 0.0099(13)
O1B 0.0223(10) 0.0235(9) 0.0248(9) 0.0126(8) 0.0049(8) 0.0078(8)
O2B 0.0213(9) 0.0336(10) 0.0209(9) 0.0151(8) 0.0087(7) 0.0070(8)
N1B 0.0197(11) 0.0212(11) 0.0209(11) 0.0108(9) 0.0070(9) 0.0050(9)
N2B 0.0221(11) 0.0234(11) 0.0206(11) 0.0101(9) 0.0065(9) 0.0068(9)
N3B 0.0267(12) 0.0262(12) 0.0268(12) 0.0147(10) 0.0112(10) 0.0131(10)
C1B 0.0235(14) 0.0206(13) 0.0307(14) 0.0150(11) 0.0106(11) 0.0074(11)
C2B 0.0351(17) 0.0288(15) 0.0267(14) 0.0084(12) 0.0067(12) 0.0108(13)
C3B 0.0419(19) 0.0343(17) 0.0391(17) 0.0121(14) 0.0182(15) 0.0194(15)
C4B 0.0330(17) 0.0404(18) 0.0468(18) 0.0201(15) 0.0175(14) 0.0230(15)
C5B 0.0285(15) 0.0339(16) 0.0343(15) 0.0192(13) 0.0084(12) 0.0142(13)
C6B 0.0233(14) 0.0238(14) 0.0272(14) 0.0144(11) 0.0094(11) 0.0073(11)
C7B 0.0258(14) 0.0282(14) 0.0252(13) 0.0175(12) 0.0075(11) 0.0104(12)
C8B 0.0201(14) 0.0274(15) 0.0280(14) 0.0119(12) 0.0021(11) 0.0026(11)
C9B 0.0187(13) 0.0203(13) 0.0258(13) 0.0104(11) 0.0062(11) 0.0041(11)
C10B 0.0213(14) 0.0413(17) 0.0309(15) 0.0167(13) 0.0075(12) 0.0077(13)
C11B 0.0339(16) 0.0344(16) 0.0189(13) 0.0119(12) 0.0068(12) 0.0127(13)
C12B 0.0386(16) 0.0228(14) 0.0257(14) 0.0145(11) 0.0137(12) 0.0151(12)
C13B 0.052(2) 0.0302(16) 0.0276(14) 0.0175(13) 0.0194(14) 0.0228(14)
C14B 0.054(2) 0.0374(17) 0.0413(17) 0.0288(15) 0.0323(16) 0.0281(15)
C15B 0.0390(18) 0.0360(17) 0.0513(19) 0.0306(15) 0.0285(15) 0.0206(14)
C16B 0.0294(15) 0.0336(16) 0.0340(15) 0.0207(13) 0.0143(12) 0.0129(13)
O1C 0.037(3) 0.057(3) 0.033(2) 0.013(2) -0.002(2) 0.008(2)
O3D 0.065(4) 0.058(4) 0.043(3) 0.036(3) 0.016(3) 0.021(3)
O2C 0.041(3) 0.050(3) 0.061(4) 0.029(3) 0.021(3) 0.022(3)
O2D 0.036(3) 0.035(2) 0.033(2) 0.0049(19) 0.008(2) -0.006(2)
O1D 0.028(3) 0.117(5) 0.094(4) 0.073(4) 0.003(3) 0.023(3)
O3C 0.045(3) 0.125(6) 0.024(3) 0.033(4) 0.009(2) 0.015(4)
O4D 0.099(6) 0.064(4) 0.044(4) -0.007(3) 0.054(4) -0.008(4)
O4C 0.062(4) 0.046(3) 0.105(5) 0.048(3) 0.033(3) 0.021(3)
N1S 0.0416(18) 0.057(2) 0.0614(19) 0.0302(16) 0.0158(15) 0.0114(15)
C1S 0.037(2) 0.051(2) 0.081(3) 0.035(2) 0.0130(19) 0.0132(17)
C2S 0.044(2) 0.0359(18) 0.0389(17) 0.0211(14) 0.0077(15) 0.0080(15)

loop_
_atom_type_symbol
_atom_type_description
_atom_type_scat_dispersion_real
_atom_type_scat_dispersion_imag
_atom_type_scat_source
C C 0.0033 0.0016 'International Tables Vol C Tables 4.2.6.8 and 6.1.1.4'
H H 0.0000 0.0000 'International Tables Vol C Tables 4.2.6.8 and 6.1.1.4'
N N 0.0061 0.0033 'International Tables Vol C Tables 4.2.6.8 and 6.1.1.4'
O O 0.0106 0.0060 'International Tables Vol C Tables 4.2.6.8 and 6.1.1.4'
Cl Cl 0.1484 0.1585 'International Tables Vol C Tables 4.2.6.8 and 6.1.1.4'
Cu Cu 0.3201 1.2651 'International Tables Vol C Tables 4.2.6.8 and 6.1.1.4'

loop_
_geom_angle_atom_site_label_1
_geom_angle_atom_site_label_2
_geom_angle_atom_site_label_3
_geom_angle
_geom_angle_site_symmetry_1
_geom_angle_site_symmetry_3
_geom_angle_publ_flag
O2B Cu1 N1A 104.10(8) . . ?
O2B Cu1 N3A 86.95(8) . . ?
N1A Cu1 N3A 160.24(9) . . ?
O2B Cu1 N2A 164.11(8) . . ?
N1A Cu1 N2A 83.56(8) . . ?
N3A Cu1 N2A 82.02(9) . . ?
O2B Cu1 O1A 102.62(7) . . ?
N1A Cu1 O1A 84.31(7) . . ?
N3A Cu1 O1A 109.56(8) . . ?
N2A Cu1 O1A 91.88(7) . . ?
O2A Cu2 N1B 105.10(8) . . ?
O2A Cu2 N3B 87.73(8) . . ?
N1B Cu2 N3B 160.69(9) . . ?
O2A Cu2 N2B 165.28(8) . . ?
N1B Cu2 N2B 83.37(8) . . ?
N3B Cu2 N2B 81.27(8) . . ?
O2A Cu2 O1B 100.08(7) . . ?
N1B Cu2 O1B 87.05(7) . . ?
N3B Cu2 O1B 105.14(8) . . ?
N2B Cu2 O1B 92.26(7) . . ?
O4D Cl1 O3C 145.0(5) . . ?
O4D Cl1 O4C 92.1(4) . . ?
O3C Cl1 O4C 116.2(4) . . ?
O4D Cl1 O1D 115.7(4) . . ?
O3C Cl1 O1D 94.0(4) . . ?
O4C Cl1 O1D 70.6(3) . . ?
O4D Cl1 O3D 112.8(4) . . ?
O3C Cl1 O3D 35.5(3) . . ?
O4C Cl1 O3D 151.3(3) . . ?
O1D Cl1 O3D 108.2(3) . . ?
O4D Cl1 O2C 35.7(3) . . ?
O3C Cl1 O2C 110.9(4) . . ?
O4C Cl1 O2C 109.9(3) . . ?
O1D Cl1 O2C 150.2(3) . . ?
O3D Cl1 O2C 85.5(3) . . ?
O4D Cl1 O1C 80.3(3) . . ?
O3C Cl1 O1C 108.1(3) . . ?
O4C Cl1 O1C 107.1(3) . . ?
O1D Cl1 O1C 50.8(3) . . ?
O3D Cl1 O1C 91.7(3) . . ?
O2C Cl1 O1C 103.9(3) . . ?
O4D Cl1 O2D 109.4(3) . . ?
O3C Cl1 O2D 77.9(3) . . ?
O4C Cl1 O2D 50.7(3) . . ?
O1D Cl1 O2D 104.9(3) . . ?
O3D Cl1 O2D 105.0(3) . . ?
O2C Cl1 O2D 96.5(3) . . ?
O1C Cl1 O2D 154.6(3) . . ?
C1A O1A Cu1 115.05(15) . . ?
C1A O1A H1B 115.9(17) . . ?
Cu1 O1A H1B 99.9(17) . . ?
N1A O2A Cu2 122.93(13) . . ?
C9A N1A O2A 116.41(19) . . ?
C9A N1A Cu1 115.21(16) . . ?
O2A N1A Cu1 125.71(15) . . ?
C11A N2A C8A 113.46(19) . . ?
C11A N2A C7A 108.99(19) . . ?
C8A N2A C7A 111.3(2) . . ?
C11A N2A Cu1 106.49(16) . . ?
C8A N2A Cu1 107.15(15) . . ?
C7A N2A Cu1 109.25(15) . . ?
C12A N3A C16A 119.2(2) . . ?
C12A N3A Cu1 114.35(18) . . ?
C16A N3A Cu1 126.38(19) . . ?
O1A C1A C6A 119.7(2) . . ?
O1A C1A C2A 121.8(2) . . ?
C6A C1A C2A 118.5(2) . . ?
C3A C2A C1A 120.4(3) . . ?
C3A C2A H2A 119.8 . . ?
C1A C2A H2A 119.8 . . ?
C2A C3A C4A 121.0(3) . . ?
C2A C3A H3A 119.5 . . ?
C4A C3A H3A 119.5 . . ?
C5A C4A C3A 118.8(3) . . ?
C5A C4A H4A 120.6 . . ?
C3A C4A H4A 120.6 . . ?
C4A C5A C6A 121.7(3) . . ?
C4A C5A H5A 119.1 . . ?
C6A C5A H5A 119.1 . . ?
C5A C6A C1A 119.5(2) . . ?
C5A C6A C7A 120.8(2) . . ?
C1A C6A C7A 119.7(2) . . ?
C6A C7A N2A 113.3(2) . . ?
C6A C7A H7A1 108.9 . . ?
N2A C7A H7A1 108.9 . . ?
C6A C7A H7A2 108.9 . . ?
N2A C7A H7A2 108.9 . . ?
H7A1 C7A H7A2 107.7 . . ?
N2A C8A C9A 110.0(2) . . ?
N2A C8A H8A1 109.7 . . ?
C9A C8A H8A1 109.7 . . ?
N2A C8A H8A2 109.7 . . ?
C9A C8A H8A2 109.7 . . ?
H8A1 C8A H8A2 108.2 . . ?
N1A C9A C10A 122.7(2) . . ?
N1A C9A C8A 115.9(2) . . ?
C10A C9A C8A 121.4(2) . . ?
C9A C10A H10A 109.5 . . ?
C9A C10A H10B 109.5 . . ?
H10A C10A H10B 109.5 . . ?
C9A C10A H10C 109.5 . . ?
H10A C10A H10C 109.5 . . ?
H10B C10A H10C 109.5 . . ?
N2A C11A C12A 110.2(2) . . ?
N2A C11A H11A 109.6 . . ?
C12A C11A H11A 109.6 . . ?
N2A C11A H11B 109.6 . . ?
C12A C11A H11B 109.6 . . ?
H11A C11A H11B 108.1 . . ?
N3A C12A C13A 121.4(3) . . ?
N3A C12A C11A 115.1(2) . . ?
C13A C12A C11A 123.5(3) . . ?
C12A C13A C14A 119.4(3) . . ?
C12A C13A H13A 120.3 . . ?
C14A C13A H13A 120.3 . . ?
C15A C14A C13A 119.1(3) . . ?
C15A C14A H14A 120.5 . . ?
C13A C14A H14A 120.5 . . ?
C14A C15A C16A 119.7(3) . . ?
C14A C15A H15A 120.1 . . ?
C16A C15A H15A 120.1 . . ?
N3A C16A C15A 121.1(3) . . ?
N3A C16A H16A 119.4 . . ?
C15A C16A H16A 119.4 . . ?
C1B O1B Cu2 113.87(15) . . ?
C1B O1B H1B 110(2) . . ?
Cu2 O1B H1B 99(2) . . ?
N1B O2B Cu1 122.88(14) . . ?
C9B N1B O2B 116.5(2) . . ?
C9B N1B Cu2 115.90(17) . . ?
O2B N1B Cu2 126.22(15) . . ?
C8B N2B C11B 112.3(2) . . ?
C8B N2B C7B 111.0(2) . . ?
C11B N2B C7B 110.17(19) . . ?
C8B N2B Cu2 108.15(15) . . ?
C11B N2B Cu2 105.64(15) . . ?
C7B N2B Cu2 109.35(15) . . ?
C16B N3B C12B 119.2(2) . . ?
C16B N3B Cu2 126.95(18) . . ?
C12B N3B Cu2 113.79(17) . . ?
O1B C1B C2B 121.7(2) . . ?
O1B C1B C6B 119.1(2) . . ?
C2B C1B C6B 119.2(2) . . ?
C3B C2B C1B 120.7(3) . . ?
C3B C2B H2B 119.7 . . ?
C1B C2B H2B 119.7 . . ?
C2B C3B C4B 120.3(3) . . ?
C2B C3B H3B 119.9 . . ?
C4B C3B H3B 119.9 . . ?
C5B C4B C3B 119.3(3) . . ?
C5B C4B H4B 120.4 . . ?
C3B C4B H4B 120.4 . . ?
C4B C5B C6B 121.2(3) . . ?
C4B C5B H5B 119.4 . . ?
C6B C5B H5B 119.4 . . ?
C5B C6B C1B 119.3(2) . . ?
C5B C6B C7B 120.6(2) . . ?
C1B C6B C7B 120.1(2) . . ?
N2B C7B C6B 111.9(2) . . ?
N2B C7B H7B1 109.2 . . ?
C6B C7B H7B1 109.2 . . ?
N2B C7B H7B2 109.2 . . ?
C6B C7B H7B2 109.2 . . ?
H7B1 C7B H7B2 107.9 . . ?
N2B C8B C9B 110.2(2) . . ?
N2B C8B H8B1 109.6 . . ?
C9B C8B H8B1 109.6 . . ?
N2B C8B H8B2 109.6 . . ?
C9B C8B H8B2 109.6 . . ?
H8B1 C8B H8B2 108.1 . . ?
N1B C9B C10B 124.0(2) . . ?
N1B C9B C8B 116.7(2) . . ?
C10B C9B C8B 119.4(2) . . ?
C9B C10B H10D 109.5 . . ?
C9B C10B H10E 109.5 . . ?
H10D C10B H10E 109.5 . . ?
C9B C10B H10F 109.5 . . ?
H10D C10B H10F 109.5 . . ?
H10E C10B H10F 109.5 . . ?
N2B C11B C12B 109.6(2) . . ?
N2B C11B H11C 109.8 . . ?
C12B C11B H11C 109.8 . . ?
N2B C11B H11D 109.8 . . ?
C12B C11B H11D 109.8 . . ?
H11C C11B H11D 108.2 . . ?
N3B C12B C13B 121.3(3) . . ?
N3B C12B C11B 114.5(2) . . ?
C13B C12B C11B 124.2(3) . . ?
C14B C13B C12B 119.4(3) . . ?
C14B C13B H13B 120.3 . . ?
C12B C13B H13B 120.3 . . ?
C13B C14B C15B 119.4(3) . . ?
C13B C14B H14B 120.3 . . ?
C15B C14B H14B 120.3 . . ?
C14B C15B C16B 119.0(3) . . ?
C14B C15B H15B 120.5 . . ?
C16B C15B H15B 120.5 . . ?
N3B C16B C15B 121.6(3) . . ?
N3B C16B H16B 119.2 . . ?
C15B C16B H16B 119.2 . . ?
C2S C1S H1S1 109.5 . . ?
C2S C1S H1S2 109.5 . . ?
H1S1 C1S H1S2 109.5 . . ?
C2S C1S H1S3 109.5 . . ?
H1S1 C1S H1S3 109.5 . . ?
H1S2 C1S H1S3 109.5 . . ?
N1S C2S C1S 179.4(4) . . ?

loop_
_geom_bond_atom_site_label_1
_geom_bond_atom_site_label_2
_geom_bond_distance
_geom_bond_site_symmetry_2
_geom_bond_publ_flag
Cu1 O2B 1.9072(17) . ?
Cu1 N1A 1.967(2) . ?
Cu1 N3A 2.002(2) . ?
Cu1 N2A 2.044(2) . ?
Cu1 O1A 2.2513(17) . ?
Cu2 O2A 1.9040(17) . ?
Cu2 N1B 1.963(2) . ?
Cu2 N3B 2.010(2) . ?
Cu2 N2B 2.040(2) . ?
Cu2 O1B 2.2435(17) . ?
Cl1 O4D 1.349(5) . ?
Cl1 O3C 1.360(5) . ?
Cl1 O4C 1.385(4) . ?
Cl1 O1D 1.411(4) . ?
Cl1 O3D 1.446(5) . ?
Cl1 O2C 1.461(5) . ?
Cl1 O1C 1.500(4) . ?
Cl1 O2D 1.500(4) . ?
O1A C1A 1.339(3) . ?
O1A H1B 1.32(4) . ?
O2A N1A 1.352(2) . ?
N1A C9A 1.291(3) . ?
N2A C11A 1.481(3) . ?
N2A C8A 1.481(3) . ?
N2A C7A 1.504(3) . ?
N3A C12A 1.344(3) . ?
N3A C16A 1.351(3) . ?
C1A C6A 1.403(3) . ?
C1A C2A 1.405(3) . ?
C2A C3A 1.376(4) . ?
C2A H2A 0.9500 . ?
C3A C4A 1.390(4) . ?
C3A H3A 0.9500 . ?
C4A C5A 1.372(4) . ?
C4A H4A 0.9500 . ?
C5A C6A 1.391(4) . ?
C5A H5A 0.9500 . ?
C6A C7A 1.496(3) . ?
C7A H7A1 0.9900 . ?
C7A H7A2 0.9900 . ?
C8A C9A 1.505(3) . ?
C8A H8A1 0.9900 . ?
C8A H8A2 0.9900 . ?
C9A C10A 1.486(3) . ?
C10A H10A 0.9800 . ?
C10A H10B 0.9800 . ?
C10A H10C 0.9800 . ?
C11A C12A 1.500(4) . ?
C11A H11A 0.9900 . ?
C11A H11B 0.9900 . ?
C12A C13A 1.377(4) . ?
C13A C14A 1.378(4) . ?
C13A H13A 0.9500 . ?
C14A C15A 1.368(4) . ?
C14A H14A 0.9500 . ?
C15A C16A 1.377(4) . ?
C15A H15A 0.9500 . ?
C16A H16A 0.9500 . ?
O1B C1B 1.352(3) . ?
O1B H1B 1.12(4) . ?
O2B N1B 1.349(2) . ?
N1B C9B 1.291(3) . ?
N2B C8B 1.488(3) . ?
N2B C11B 1.488(3) . ?
N2B C7B 1.499(3) . ?
N3B C16B 1.344(3) . ?
N3B C12B 1.357(3) . ?
C1B C2B 1.392(4) . ?
C1B C6B 1.403(4) . ?
C2B C3B 1.380(4) . ?
C2B H2B 0.9500 . ?
C3B C4B 1.393(4) . ?
C3B H3B 0.9500 . ?
C4B C5B 1.380(4) . ?
C4B H4B 0.9500 . ?
C5B C6B 1.390(4) . ?
C5B H5B 0.9500 . ?
C6B C7B 1.506(3) . ?
C7B H7B1 0.9900 . ?
C7B H7B2 0.9900 . ?
C8B C9B 1.500(3) . ?
C8B H8B1 0.9900 . ?
C8B H8B2 0.9900 . ?
C9B C10B 1.484(3) . ?
C10B H10D 0.9800 . ?
C10B H10E 0.9800 . ?
C10B H10F 0.9800 . ?
C11B C12B 1.503(4) . ?
C11B H11C 0.9900 . ?
C11B H11D 0.9900 . ?
C12B C13B 1.378(4) . ?
C13B C14B 1.376(4) . ?
C13B H13B 0.9500 . ?
C14B C15B 1.382(4) . ?
C14B H14B 0.9500 . ?
C15B C16B 1.383(4) . ?
C15B H15B 0.9500 . ?
C16B H16B 0.9500 . ?
N1S C2S 1.121(4) . ?
C1S C2S 1.471(5) . ?
C1S H1S1 0.9800 . ?
C1S H1S2 0.9800 . ?
C1S H1S3 0.9800 . ?
